data_7135392
loop_
_publ_author_name
'Koh, An-Ping'
'Vernezoul, Ga&#xeb;l'
'Fan, Jun'
'Zhang, Zheng-Feng'
'Su, Ming-Der'
'So, Cheuk-Wai'

_publ_section_title
;
 Bis(<i>N</i>-heterocyclic carbene)-borylene-mediated heteroallene
 activation.
;
_journal_issue 21
_journal_name_full 'Chemical communications (Cambridge, England)'
_journal_page_first 5980
_journal_page_last 5984
_journal_paper_doi 10.1039/d6cc00146g
_journal_volume 62
_journal_year 2026
_chemical_formula_sum 'C24 H21 N3 O3'
_chemical_formula_weight 399.44
_space_group_crystal_system orthorhombic
_space_group_IT_number 31
_space_group_name_Hall 'P 2ac -2'
_space_group_name_H-M_alt 'P m n 21'
_atom_sites_solution_hydrogens geom
_atom_sites_solution_primary dual
_audit_update_record
;
2026-01-08 deposited with the CCDC.	2026-02-11 downloaded from the CCDC.
;
_cell_angle_alpha 90
_cell_angle_beta 90
_cell_angle_gamma 90
_cell_formula_units_Z 2
_cell_length_a 18.741(10)
_cell_length_b 4.507(3)
_cell_length_c 11.291(7)
_cell_measurement_reflns_used 562
_cell_measurement_temperature 103.(2)
_cell_measurement_theta_max 22.3519
_cell_measurement_theta_min 3.6089
_cell_volume 953.7(10)
_computing_cell_refinement 'SAINT V8.40B (Bruker AXS LLC, 2019)'
_computing_data_collection 'APEX4 (Ver 2021.4-0, Bruker AXS Inc., 2021)'
_computing_data_reduction 'SAINT V8.40B (Bruker AXS LLC, 2019)'
_computing_publication_material 'APEX4 (Ver 2021.4-0, Bruker AXS Inc., 2021)'
_computing_structure_refinement 'SHELXL-2018/3 (Sheldrick, 2018)'
_computing_structure_solution 'XT, VERSION 2018/2'
_diffrn_ambient_temperature 103.(2)
_diffrn_detector_area_resol_mean 8.3333
_diffrn_measured_fraction_theta_full 0.998
_diffrn_measured_fraction_theta_max 0.998
_diffrn_measurement_device 'APEX II CCD'
_diffrn_measurement_device_type 'CCD area detector'
_diffrn_measurement_method 'phi and omega scans'
_diffrn_radiation_monochromator graphite
_diffrn_radiation_probe x-ray
_diffrn_radiation_type MoK\a
_diffrn_radiation_wavelength 0.71073
_diffrn_reflns_av_R_equivalents 0.1617
_diffrn_reflns_av_unetI/netI 0.2442
_diffrn_reflns_limit_h_max 22
_diffrn_reflns_limit_h_min -18
_diffrn_reflns_limit_k_max 4
_diffrn_reflns_limit_k_min -5
_diffrn_reflns_limit_l_max 13
_diffrn_reflns_limit_l_min -13
_diffrn_reflns_number 4704
_diffrn_reflns_theta_full 25.00
_diffrn_reflns_theta_max 25.00
_diffrn_reflns_theta_min 2.11
_diffrn_source 'fine-focus sealed tube'
_diffrn_source_current 30.0
_diffrn_source_power 1.50
_diffrn_source_type 'Bruker X8APEX'
_diffrn_source_voltage 50
_exptl_absorpt_coefficient_mu 0.093
_exptl_absorpt_correction_T_max 1.00
_exptl_absorpt_correction_T_min 0.69
_exptl_absorpt_correction_type multi-scan
_exptl_absorpt_process_details
;
Krause, L., Herbst-Irmer, R., Sheldrick, G. M., Stalke, D. (2015).
"Comparison of silver and molybdenum microfocus X-ray sources for
single-crystal structure determination"
J. Appl. Cryst. 48, 3-10.
doi:10.1107/S1600576714022985
;
_exptl_crystal_colour colourless
_exptl_crystal_density_diffrn 1.391
_exptl_crystal_density_method 'not measured'
_exptl_crystal_description plate
_exptl_crystal_F_000 420
_exptl_crystal_size_max 0.220
_exptl_crystal_size_mid 0.200
_exptl_crystal_size_min 0.020
_refine_diff_density_max 0.325
_refine_diff_density_min -0.251
_refine_ls_abs_structure_details
;

Flack x determined using 202 quotients [(I+)-(I-)]/[(I+)+(I-)]
(Parsons, Flack and Wagner, Acta Cryst. B69 (2013) 249-259).
;
_refine_ls_abs_structure_Flack -9.5(10)
_refine_ls_extinction_coef 0.046(9)
_refine_ls_extinction_method 'SHELXL-2018/3 (Sheldrick 2018)'
_refine_ls_goodness_of_fit_ref 0.917
_refine_ls_hydrogen_treatment constr
_refine_ls_matrix_type full
_refine_ls_number_parameters 134
_refine_ls_number_reflns 1725
_refine_ls_number_restraints 1
_refine_ls_restrained_S_all 0.917
_refine_ls_R_factor_all 0.1985
_refine_ls_R_factor_gt 0.0728
_refine_ls_shift/su_max 0.000
_refine_ls_shift/su_mean 0.000
_refine_ls_structure_factor_coef Fsqd
_refine_ls_weighting_details 'w=1/[\s^2^(Fo^2^)+(0.0526P)^2^] where P=(Fo^2^+2Fc^2^)/3'
_refine_ls_weighting_scheme calc
_refine_ls_wR_factor_gt 0.1387
_refine_ls_wR_factor_ref 0.1860
_reflns_Friedel_coverage 0.877
_reflns_Friedel_fraction_full 0.979
_reflns_Friedel_fraction_max 0.978
_reflns_number_gt 728
_reflns_number_total 1725
_reflns_threshold_expression 'I > 2\s(I)'
_cod_data_source_file d6cc00146g2.cif
_cod_data_source_block scw2808
_cod_depositor_comments
;
The following automatic conversions were performed:

data item '_diffrn_radiation_probe' value 'X-ray' was changed to
'x-ray' in accordance with the
/home/data/users/saulius/crontab/automatic-downloads/rss-feeds/RSC/lib/dictionaries/cif_core.dic
dictionary named 'cif_core.dic' version 2.4.2 last updated on
2011-04-26.

data item '_exptl_absorpt_correction_type' value 'Multi-Scan' was
changed to 'multi-scan' in accordance with the
/home/data/users/saulius/crontab/automatic-downloads/rss-feeds/RSC/lib/dictionaries/cif_core.dic
dictionary named 'cif_core.dic' version 2.4.2 last updated on
2011-04-26.

Automatic conversion script
Id: cif_fix_values 8170 2020-07-09 18:12:32Z antanas 

 Adding full bibliography for 7135388--7135395.cif.
;
_cod_original_cell_volume 953.7(9)
_cod_database_code 7135392

loop_
_space_group_symop_operation_xyz
'x, y, z'
'-x+1/2, -y, z+1/2'
'x+1/2, -y, z+1/2'
'-x, y, z'

loop_
_atom_site_type_symbol
_atom_site_label
_atom_site_fract_x
_atom_site_fract_y
_atom_site_fract_z
_atom_site_U_iso_or_equiv
_atom_site_adp_type
_atom_site_calc_flag
_atom_site_refinement_flags_adp
_atom_site_refinement_flags_occupancy
_atom_site_refinement_flags_posn
_atom_site_occupancy
_atom_site_disorder_assembly
_atom_site_disorder_group
C C1 0.5650(6) 0.387(2) 0.4709(9) 0.029(3) Uani d . . . 1 . .
C C2 0.500000 0.702(4) 0.3330(13) 0.022(4) Uani d T P S 1 . .
C C3 0.6321(5) 0.704(2) 0.3331(10) 0.030(3) Uani d . . . 1 . .
H H3A 0.664087 0.748950 0.400467 0.036000 Uiso calc U . R 1 . .
H H3B 0.623929 0.890475 0.288845 0.036000 Uiso calc U . R 1 . .
C C4 0.6679(3) 0.4817(13) 0.2527(5) 0.024(2) Uani d . . G 1 . .
C C5 0.6339(3) 0.3898(15) 0.1496(6) 0.030(3) Uani d . . G 1 . .
H H5 0.587546 0.461682 0.131323 0.036000 Uiso calc U . R 1 . .
C C6 0.6677(3) 0.1926(16) 0.0734(5) 0.035(3) Uani d . . G 1 . .
H H6 0.644441 0.129804 0.002947 0.043000 Uiso calc U . R 1 . .
C C7 0.7355(4) 0.0874(14) 0.1002(7) 0.041(3) Uani d . . G 1 . .
H H7 0.758624 -0.047289 0.048032 0.049000 Uiso calc U . R 1 . .
C C8 0.7696(3) 0.1794(15) 0.2032(7) 0.040(3) Uani d . . G 1 . .
H H8 0.815912 0.107494 0.221493 0.048000 Uiso calc U . R 1 . .
C C9 0.7358(3) 0.3765(15) 0.2794(6) 0.036(3) Uani d . . G 1 . .
H H9 0.759018 0.439372 0.349871 0.043000 Uiso calc U . R 1 . .
C C10 0.500000 0.114(3) 0.6235(14) 0.027(4) Uani d T P S 1 . .
H H10A 0.542733 -0.015149 0.625779 0.032000 Uiso calc U P R 0.5 . .
H H10B 0.457267 -0.015149 0.625779 0.032000 Uiso calc U P R 0.5 . .
C C11 0.500000 0.314(3) 0.7301(12) 0.023(4) Uani d T P S 1 . .
C C12 0.5639(5) 0.413(2) 0.7770(10) 0.031(3) Uani d . . . 1 . .
H H12 0.607736 0.348287 0.743709 0.037000 Uiso calc U . R 1 . .
C C13 0.5640(5) 0.609(2) 0.8731(9) 0.030(3) Uani d . . . 1 . .
H H13 0.608037 0.674481 0.905360 0.035000 Uiso calc U . R 1 . .
C C14 0.500000 0.707(3) 0.9219(15) 0.039(4) Uani d T P S 1 . .
H H14 0.500000 0.839648 0.987397 0.047000 Uiso calc U P R 1 . .
N N1 0.5625(4) 0.5930(18) 0.3796(7) 0.023(2) Uani d . . . 1 . .
N N2 0.500000 0.287(3) 0.5120(11) 0.025(3) Uani d T P S 1 . .
O O1 0.6210(4) 0.2988(15) 0.5107(7) 0.036(2) Uani d . . . 1 . .
O O2 0.500000 0.887(2) 0.2520(9) 0.036(3) Uani d T P S 1 . .

loop_
_atom_site_aniso_label
_atom_site_aniso_U_11
_atom_site_aniso_U_22
_atom_site_aniso_U_33
_atom_site_aniso_U_12
_atom_site_aniso_U_13
_atom_site_aniso_U_23
C1 0.039(7) 0.030(8) 0.018(7) -0.003(7) 0.005(6) -0.007(6)
C2 0.022(8) 0.035(10) 0.008(7) 0.000000 0.000000 -0.006(8)
C3 0.027(6) 0.037(8) 0.026(7) -0.010(5) 0.003(5) -0.002(6)
C4 0.022(5) 0.035(6) 0.016(5) -0.007(5) 0.001(5) -0.001(5)
C5 0.033(5) 0.038(7) 0.020(7) 0.004(5) -0.002(5) 0.001(6)
C6 0.040(6) 0.041(7) 0.025(6) -0.003(6) 0.006(6) -0.010(6)
C7 0.031(6) 0.047(8) 0.044(9) 0.002(6) 0.013(6) 0.010(7)
C8 0.028(6) 0.051(8) 0.042(8) 0.005(6) -0.005(6) 0.003(7)
C9 0.027(6) 0.051(8) 0.029(7) 0.000(5) 0.002(5) -0.001(7)
C10 0.024(7) 0.038(10) 0.019(8) 0.000000 0.000000 0.000(9)
C11 0.023(9) 0.027(9) 0.020(10) 0.000000 0.000000 0.006(8)
C12 0.017(6) 0.046(8) 0.030(7) 0.006(6) 0.005(6) 0.009(7)
C13 0.026(6) 0.047(7) 0.015(6) -0.004(6) -0.001(5) 0.004(6)
C14 0.051(11) 0.042(11) 0.024(10) 0.000000 0.000000 -0.002(9)
N1 0.015(4) 0.031(6) 0.024(6) -0.002(4) 0.002(4) 0.006(5)
N2 0.026(7) 0.032(8) 0.017(7) 0.000000 0.000000 0.011(7)
O1 0.024(4) 0.053(5) 0.030(5) 0.002(4) 0.001(4) -0.001(4)
O2 0.034(6) 0.048(8) 0.026(6) 0.000000 0.000000 0.011(7)

loop_
_atom_type_symbol
_atom_type_description
_atom_type_scat_dispersion_real
_atom_type_scat_dispersion_imag
_atom_type_scat_source
C C 0.0033 0.0016 'International Tables Vol C Tables 4.2.6.8 and 6.1.1.4'
H H 0.0000 0.0000 'International Tables Vol C Tables 4.2.6.8 and 6.1.1.4'
N N 0.0061 0.0033 'International Tables Vol C Tables 4.2.6.8 and 6.1.1.4'
O O 0.0106 0.0060 'International Tables Vol C Tables 4.2.6.8 and 6.1.1.4'

loop_
_geom_angle_atom_site_label_1
_geom_angle_atom_site_label_2
_geom_angle_atom_site_label_3
_geom_angle_site_symmetry_1
_geom_angle_site_symmetry_3
_geom_angle
_geom_angle_publ_flag
O1 C1 N2 . . 122.2(11) ?
O1 C1 N1 . . 121.7(10) ?
N2 C1 N1 . . 116.0(10) ?
O2 C2 N1 . 4_655 121.5(7) ?
O2 C2 N1 . . 121.5(7) ?
N1 C2 N1 4_655 . 116.9(14) ?
N1 C3 C4 . . 112.3(7) ?
C5 C4 C9 . . 120.000000 ?
C5 C4 C3 . . 119.8(6) ?
C9 C4 C3 . . 120.2(6) ?
C6 C5 C4 . . 120.000000 ?
C5 C6 C7 . . 120.000000 ?
C8 C7 C6 . . 120.000000 ?
C9 C8 C7 . . 120.000000 ?
C8 C9 C4 . . 120.000000 ?
N2 C10 C11 . . 111.3(11) ?
C12 C11 C12 4_655 . 119.9(14) ?
C12 C11 C10 4_655 . 120.0(7) ?
C12 C11 C10 . . 120.0(7) ?
C11 C12 C13 . . 120.2(10) ?
C14 C13 C12 . . 120.5(10) ?
C13 C14 C13 4_655 . 118.9(15) ?
C2 N1 C1 . . 123.5(10) ?
C2 N1 C3 . . 119.4(10) ?
C1 N1 C3 . . 117.1(8) ?
C1 N2 C1 . 4_655 124.1(13) ?
C1 N2 C10 . . 117.3(7) ?
C1 N2 C10 4_655 . 117.3(7) ?

loop_
_geom_bond_atom_site_label_1
_geom_bond_atom_site_label_2
_geom_bond_site_symmetry_2
_geom_bond_distance
_geom_bond_publ_flag
C1 O1 . 1.209(11) ?
C1 N2 . 1.380(11) ?
C1 N1 . 1.387(11) ?
C2 O2 . 1.238(17) ?
C2 N1 4_655 1.375(11) ?
C2 N1 . 1.375(11) ?
C3 N1 . 1.491(11) ?
C3 C4 . 1.510(11) ?
C4 C5 . 1.390000 ?
C4 C9 . 1.390000 ?
C5 C6 . 1.390000 ?
C6 C7 . 1.390000 ?
C7 C8 . 1.390000 ?
C8 C9 . 1.390000 ?
C10 N2 . 1.482(18) ?
C10 C11 . 1.503(19) ?
C11 C12 4_655 1.383(12) ?
C11 C12 . 1.383(12) ?
C12 C13 . 1.398(14) ?
C13 C14 . 1.393(13) ?
